data_4111330
loop_
_publ_author_name
'Yu-Jun Zhao'
'Shu-Sin Chng'
'Teck-Peng Loh'

_publ_section_title
;
 Lewis Acid-Promoted Intermolecular Acetal-Initiated Cationic Polyene
 Cyclizations
;
_journal_name_full 'Journal of the American Chemical Society'
_journal_page_first 492
_journal_page_last 493
_journal_paper_doi 10.1021/ja067660+
_journal_volume 129
_journal_year 2007
_chemical_formula_sum 'C29 H38 O2'
_chemical_formula_weight 418.59
_chemical_name_systematic
;

 ?

;
_space_group_IT_number 19
_symmetry_cell_setting orthorhombic
_symmetry_space_group_name_Hall 'P 2ac 2ab'
_symmetry_space_group_name_H-M 'P 21 21 21'
_atom_sites_solution_hydrogens geom
_atom_sites_solution_primary direct
_atom_sites_solution_secondary difmap
_audit_creation_method SHELXL-97
_cell_angle_alpha 90.00
_cell_angle_beta 90.00
_cell_angle_gamma 90.00
_cell_formula_units_Z 4
_cell_length_a 7.7608(3)
_cell_length_b 13.4612(4)
_cell_length_c 23.7464(7)
_cell_measurement_reflns_used 8306
_cell_measurement_temperature 298(2)
_cell_measurement_theta_max 22.71
_cell_measurement_theta_min 2.76
_cell_volume 2480.78(14)
_computing_cell_refinement 'Bruker SMART'
_computing_data_collection 'Bruker SMART'
_computing_data_reduction 'Bruker SAINT'
_computing_molecular_graphics 'Bruker SHELXTL'
_computing_publication_material 'Bruker SHELXTL'
_computing_structure_refinement 'SHELXL-97 (Sheldrick, 1997)'
_computing_structure_solution 'SHELXS-97 (Sheldrick, 1990)'
_diffrn_ambient_temperature 298(2)
_diffrn_measured_fraction_theta_full 0.996
_diffrn_measured_fraction_theta_max 0.996
_diffrn_measurement_device_type 'CCD area detector'
_diffrn_measurement_method 'phi and omega scans'
_diffrn_radiation_monochromator graphite
_diffrn_radiation_source 'fine-focus sealed tube'
_diffrn_radiation_type MoK\a
_diffrn_radiation_wavelength 0.71073
_diffrn_reflns_av_R_equivalents 0.0374
_diffrn_reflns_av_sigmaI/netI 0.0223
_diffrn_reflns_limit_h_max 10
_diffrn_reflns_limit_h_min -10
_diffrn_reflns_limit_k_max 18
_diffrn_reflns_limit_k_min -18
_diffrn_reflns_limit_l_max 32
_diffrn_reflns_limit_l_min -32
_diffrn_reflns_number 62915
_diffrn_reflns_theta_full 29.20
_diffrn_reflns_theta_max 29.20
_diffrn_reflns_theta_min 1.72
_exptl_absorpt_coefficient_mu 0.068
_exptl_absorpt_correction_T_max 0.9932
_exptl_absorpt_correction_T_min 0.9700
_exptl_absorpt_correction_type multi-scan
_exptl_crystal_colour colourless
_exptl_crystal_density_diffrn 1.121
_exptl_crystal_density_meas 0
_exptl_crystal_description prism
_exptl_crystal_F_000 912
_exptl_crystal_size_max 0.45
_exptl_crystal_size_mid 0.15
_exptl_crystal_size_min 0.10
_refine_diff_density_max 0.275
_refine_diff_density_min -0.238
_refine_diff_density_rms 0.079
_refine_ls_abs_structure_details 'Flack H D (1983), Acta Cryst. A39, 876-881'
_refine_ls_abs_structure_Flack -0.9(14)
_refine_ls_extinction_method none
_refine_ls_goodness_of_fit_ref 1.090
_refine_ls_hydrogen_treatment mixed
_refine_ls_matrix_type full
_refine_ls_number_parameters 421
_refine_ls_number_reflns 6711
_refine_ls_number_restraints 0
_refine_ls_restrained_S_all 1.090
_refine_ls_R_factor_all 0.0643
_refine_ls_R_factor_gt 0.0425
_refine_ls_shift/su_max 0.001
_refine_ls_shift/su_mean 0.000
_refine_ls_structure_factor_coef Fsqd
_refine_ls_weighting_details 'calc w=1/[\s^2^(Fo^2^)+(0.0762P)^2^+0.0976P] where P=(Fo^2^+2Fc^2^)/3'
_refine_ls_weighting_scheme calc
_refine_ls_wR_factor_gt 0.1110
_refine_ls_wR_factor_ref 0.1335
_reflns_number_gt 5253
_reflns_number_total 6711
_reflns_threshold_expression >2sigma(I)
_cod_data_source_file ja067660si20061026_071735.cif
_cod_data_source_block ltp15
_cod_database_code 4111330

loop_
_symmetry_equiv_pos_as_xyz
'x, y, z'
'-x+1/2, -y, z+1/2'
'-x, y+1/2, -z+1/2'
'x+1/2, -y+1/2, -z'

loop_
_atom_site_label
_atom_site_type_symbol
_atom_site_fract_x
_atom_site_fract_y
_atom_site_fract_z
_atom_site_U_iso_or_equiv
_atom_site_adp_type
_atom_site_occupancy
_atom_site_symmetry_multiplicity
_atom_site_calc_flag
_atom_site_refinement_flags
C1 C 0.5218(4) 0.4247(3) 0.71686(15) 0.1130(11) Uani 1 1 d .
H1A H 0.6193 0.4337 0.6925 0.170 Uiso 1 1 calc R
H1B H 0.5519 0.4444 0.7544 0.170 Uiso 1 1 calc R
H1C H 0.4277 0.4647 0.7037 0.170 Uiso 1 1 calc R
C2 C 0.4695(4) 0.3178(3) 0.71676(10) 0.0931(8) Uani 1 1 d .
C3 C 0.3396(3) 0.2850(2) 0.76021(10) 0.0740(6) Uani 1 1 d .
H3A H 0.253(4) 0.2400(18) 0.7436(10) 0.087(8) Uiso 1 1 d .
H3B H 0.287(4) 0.340(2) 0.7816(11) 0.095(9) Uiso 1 1 d .
C4 C 0.4203(2) 0.21808(14) 0.80457(8) 0.0533(4) Uani 1 1 d .
H4 H 0.471(3) 0.1610(14) 0.7841(8) 0.047(5) Uiso 1 1 d .
C5 C 0.2887(3) 0.18814(19) 0.84867(11) 0.0691(6) Uani 1 1 d .
H5A H 0.255(5) 0.242(3) 0.8673(14) 0.113(11) Uiso 1 1 d .
H5B H 0.195(3) 0.1546(17) 0.8307(10) 0.074(6) Uiso 1 1 d .
H5C H 0.348(5) 0.138(2) 0.8722(14) 0.117(10) Uiso 1 1 d .
C6 C 0.66567(18) 0.22672(11) 0.86806(6) 0.0385(3) Uani 1 1 d .
H6 H 0.590(2) 0.1941(13) 0.8968(7) 0.044(4) Uiso 1 1 d .
C7 C 0.77379(19) 0.14341(12) 0.84257(7) 0.0441(4) Uani 1 1 d .
C8 C 0.8254(2) 0.06500(13) 0.87642(9) 0.0539(4) Uani 1 1 d .
H8 H 0.788(3) 0.0636(14) 0.9168(8) 0.048(5) Uiso 1 1 d .
C9 C 0.9269(3) -0.01117(15) 0.85443(12) 0.0704(6) Uani 1 1 d .
H9 H 0.962(3) -0.0625(18) 0.8784(10) 0.074(7) Uiso 1 1 d .
C10 C 0.9743(3) -0.0096(2) 0.79905(14) 0.0848(8) Uani 1 1 d .
H10 H 1.035(4) -0.057(2) 0.7885(13) 0.108(10) Uiso 1 1 d .
C11 C 0.9250(3) 0.0681(2) 0.76522(11) 0.0797(7) Uani 1 1 d .
H11 H 0.963(4) 0.0712(18) 0.7263(11) 0.086(7) Uiso 1 1 d .
C12 C 0.8244(3) 0.14405(18) 0.78666(9) 0.0602(5) Uani 1 1 d .
H12 H 0.792(3) 0.1890(17) 0.7660(9) 0.066(7) Uiso 1 1 d .
C13 C 0.78030(17) 0.30592(10) 0.89669(6) 0.0358(3) Uani 1 1 d .
H13 H 0.867(2) 0.2664(12) 0.9177(7) 0.039(4) Uiso 1 1 d .
C14 C 0.8737(2) 0.36956(12) 0.85322(6) 0.0421(3) Uani 1 1 d .
H14A H 0.937(2) 0.3254(13) 0.8270(7) 0.044(4) Uiso 1 1 d .
H14B H 0.795(2) 0.4079(13) 0.8298(7) 0.043(4) Uiso 1 1 d .
C15 C 1.0035(2) 0.43907(12) 0.88080(7) 0.0411(3) Uani 1 1 d .
H15A H 1.089(3) 0.3989(14) 0.9010(8) 0.050(5) Uiso 1 1 d .
H15B H 1.074(3) 0.4744(13) 0.8507(7) 0.046(4) Uiso 1 1 d .
C16 C 0.91823(18) 0.51102(10) 0.92279(6) 0.0375(3) Uani 1 1 d .
C17 C 0.8045(3) 0.58648(13) 0.89087(9) 0.0531(4) Uani 1 1 d .
H17A H 0.735(3) 0.5562(18) 0.8646(10) 0.076(7) Uiso 1 1 d .
H17B H 0.877(4) 0.6325(19) 0.8659(11) 0.086(7) Uiso 1 1 d .
H17C H 0.739(3) 0.6295(17) 0.9193(10) 0.069(6) Uiso 1 1 d .
C18 C 0.82080(18) 0.44575(11) 0.96654(6) 0.0368(3) Uani 1 1 d .
H18 H 0.908(2) 0.4039(12) 0.9821(7) 0.039(4) Uiso 1 1 d .
C19 C 0.68905(18) 0.36801(11) 0.94355(6) 0.0377(3) Uani 1 1 d .
C20 C 0.5186(2) 0.41568(16) 0.92418(10) 0.0551(5) Uani 1 1 d .
H20A H 0.430(3) 0.3624(19) 0.9166(10) 0.076(7) Uiso 1 1 d .
H20B H 0.532(3) 0.4531(18) 0.8865(9) 0.069(6) Uiso 1 1 d .
H20C H 0.474(4) 0.453(2) 0.9559(10) 0.087(7) Uiso 1 1 d .
C21 C 0.6465(2) 0.29712(14) 0.99242(8) 0.0508(4) Uani 1 1 d .
H21A H 0.582(3) 0.3284(16) 1.0241(10) 0.076(6) Uiso 1 1 d .
H21B H 0.751(4) 0.271(2) 1.0088(11) 0.086(8) Uiso 1 1 d .
H21C H 0.575(3) 0.2431(16) 0.9805(8) 0.059(5) Uiso 1 1 d .
C22 C 0.7526(2) 0.51173(14) 1.01417(7) 0.0481(4) Uani 1 1 d .
H22A H 0.685(3) 0.5685(15) 0.9987(8) 0.058(5) Uiso 1 1 d .
H22B H 0.683(3) 0.4761(14) 1.0395(8) 0.053(5) Uiso 1 1 d .
C23 C 0.9043(3) 0.55147(14) 1.04801(7) 0.0542(4) Uani 1 1 d .
H23A H 0.856(3) 0.6110(16) 1.0737(9) 0.067(6) Uiso 1 1 d .
H23B H 0.962(3) 0.4948(18) 1.0735(10) 0.076(7) Uiso 1 1 d .
C24 C 1.0495(2) 0.58958(11) 1.01176(7) 0.0448(3) Uani 1 1 d .
C25 C 1.05679(19) 0.57150(10) 0.95387(7) 0.0405(3) Uani 1 1 d .
C26 C 1.1925(2) 0.61428(12) 0.92330(9) 0.0513(4) Uani 1 1 d .
H26 H 1.196(3) 0.6039(15) 0.8820(9) 0.059(5) Uiso 1 1 d .
C27 C 1.3189(2) 0.67040(12) 0.94908(9) 0.0585(5) Uani 1 1 d .
H27 H 1.407(3) 0.6995(16) 0.9247(8) 0.066(6) Uiso 1 1 d .
C28 C 1.3131(3) 0.68535(13) 1.00676(9) 0.0598(5) Uani 1 1 d .
H28 H 1.398(3) 0.7218(16) 1.0241(8) 0.064(6) Uiso 1 1 d .
C29 C 1.1794(3) 0.64614(13) 1.03720(9) 0.0553(4) Uani 1 1 d .
H29 H 1.173(3) 0.6568(15) 1.0762(9) 0.064(6) Uiso 1 1 d .
O1 O 0.5302(6) 0.2595(3) 0.68491(9) 0.1727(15) Uani 1 1 d .
O2 O 0.56111(14) 0.27525(8) 0.82707(5) 0.0461(3) Uani 1 1 d .

loop_
_atom_site_aniso_label
_atom_site_aniso_U_11
_atom_site_aniso_U_22
_atom_site_aniso_U_33
_atom_site_aniso_U_23
_atom_site_aniso_U_13
_atom_site_aniso_U_12
C1 0.0877(18) 0.133(3) 0.118(2) 0.054(2) -0.0210(18) -0.0206(19)
C2 0.104(2) 0.124(2) 0.0511(12) 0.0101(14) -0.0222(13) 0.0132(19)
C3 0.0638(12) 0.0886(15) 0.0695(13) 0.0119(12) -0.0302(11) -0.0061(12)
C4 0.0449(8) 0.0544(9) 0.0605(10) -0.0043(8) -0.0196(8) -0.0042(8)
C5 0.0469(10) 0.0721(13) 0.0882(15) 0.0113(13) -0.0158(10) -0.0138(10)
C6 0.0338(6) 0.0422(7) 0.0396(7) 0.0015(6) -0.0057(6) 0.0000(6)
C7 0.0370(7) 0.0458(8) 0.0496(8) -0.0103(7) -0.0054(6) -0.0039(6)
C8 0.0473(8) 0.0456(8) 0.0689(11) -0.0066(8) -0.0056(8) -0.0008(7)
C9 0.0540(11) 0.0481(10) 0.1090(18) -0.0143(11) -0.0090(12) 0.0068(9)
C10 0.0542(11) 0.0801(15) 0.120(2) -0.0535(16) -0.0001(13) 0.0053(11)
C11 0.0647(12) 0.1032(18) 0.0711(14) -0.0432(14) 0.0056(11) -0.0075(13)
C12 0.0567(10) 0.0725(12) 0.0515(10) -0.0151(10) -0.0034(9) -0.0036(10)
C13 0.0319(6) 0.0384(7) 0.0370(7) 0.0001(6) -0.0033(5) 0.0002(5)
C14 0.0442(7) 0.0463(8) 0.0359(7) -0.0029(7) 0.0019(6) -0.0045(7)
C15 0.0397(7) 0.0438(8) 0.0399(7) -0.0003(6) 0.0054(6) -0.0050(6)
C16 0.0359(6) 0.0349(6) 0.0416(7) 0.0025(6) -0.0014(6) -0.0011(6)
C17 0.0553(10) 0.0453(8) 0.0586(10) 0.0083(8) -0.0100(9) 0.0055(8)
C18 0.0326(6) 0.0374(7) 0.0403(7) -0.0013(6) 0.0012(6) 0.0019(6)
C19 0.0312(6) 0.0420(7) 0.0397(7) -0.0024(6) 0.0002(6) -0.0012(6)
C20 0.0335(7) 0.0627(11) 0.0689(12) -0.0139(10) -0.0045(8) 0.0052(7)
C21 0.0505(9) 0.0550(10) 0.0468(9) -0.0013(8) 0.0073(7) -0.0146(8)
C22 0.0462(8) 0.0494(9) 0.0488(9) -0.0079(7) 0.0094(7) -0.0012(7)
C23 0.0670(11) 0.0513(9) 0.0443(8) -0.0078(8) 0.0027(8) -0.0091(9)
C24 0.0471(8) 0.0347(7) 0.0526(9) -0.0002(6) -0.0048(7) 0.0003(6)
C25 0.0388(7) 0.0319(6) 0.0509(8) -0.0002(6) -0.0013(6) 0.0018(6)
C26 0.0491(8) 0.0413(8) 0.0635(10) -0.0011(7) 0.0052(8) -0.0054(7)
C27 0.0493(9) 0.0415(8) 0.0848(13) -0.0035(9) 0.0070(9) -0.0087(7)
C28 0.0522(9) 0.0429(8) 0.0844(14) -0.0084(9) -0.0118(9) -0.0092(8)
C29 0.0637(10) 0.0413(8) 0.0609(11) -0.0058(8) -0.0119(9) -0.0034(8)
O1 0.244(4) 0.198(3) 0.0758(13) -0.0069(17) 0.033(2) 0.034(3)
O2 0.0423(5) 0.0460(6) 0.0501(6) 0.0025(5) -0.0146(5) -0.0041(5)

loop_
_atom_type_symbol
_atom_type_description
_atom_type_scat_dispersion_real
_atom_type_scat_dispersion_imag
_atom_type_scat_source
C C 0.0033 0.0016 'International Tables Vol C Tables 4.2.6.8 and 6.1.1.4'
H H 0.0000 0.0000 'International Tables Vol C Tables 4.2.6.8 and 6.1.1.4'
O O 0.0106 0.0060 'International Tables Vol C Tables 4.2.6.8 and 6.1.1.4'

loop_
_geom_angle_atom_site_label_1
_geom_angle_atom_site_label_2
_geom_angle_atom_site_label_3
_geom_angle
O1 C2 C1 122.0(3)
O1 C2 C3 120.5(3)
C1 C2 C3 117.5(3)
C2 C3 C4 111.8(2)
O2 C4 C5 113.37(15)
O2 C4 C3 104.65(15)
C5 C4 C3 110.97(17)
O2 C6 C7 112.27(12)
O2 C6 C13 108.17(12)
C7 C6 C13 111.39(11)
C12 C7 C8 118.62(17)
C12 C7 C6 122.13(16)
C8 C7 C6 119.25(15)
C7 C8 C9 120.4(2)
C10 C9 C8 120.1(2)
C9 C10 C11 120.0(2)
C10 C11 C12 120.3(2)
C11 C12 C7 120.6(2)
C14 C13 C6 111.30(12)
C14 C13 C19 113.41(12)
C6 C13 C19 114.93(11)
C15 C14 C13 111.62(13)
C14 C15 C16 112.40(12)
C25 C16 C15 110.09(12)
C25 C16 C17 106.68(13)
C15 C16 C17 109.97(13)
C25 C16 C18 108.55(11)
C15 C16 C18 106.62(11)
C17 C16 C18 114.90(13)
C22 C18 C16 109.47(13)
C22 C18 C19 114.85(12)
C16 C18 C19 117.58(11)
C21 C19 C20 107.42(14)
C21 C19 C18 107.02(12)
C20 C19 C18 112.80(13)
C21 C19 C13 107.63(12)
C20 C19 C13 113.55(13)
C18 C19 C13 108.11(11)
C23 C22 C18 109.04(14)
C24 C23 C22 113.33(14)
C25 C24 C29 119.33(16)
C25 C24 C23 122.19(14)
C29 C24 C23 118.48(15)
C24 C25 C26 117.91(15)
C24 C25 C16 122.43(13)
C26 C25 C16 119.61(14)
C27 C26 C25 121.90(18)
C26 C27 C28 119.63(18)
C29 C28 C27 119.38(17)
C28 C29 C24 121.80(18)
C6 O2 C4 116.14(12)

loop_
_geom_bond_atom_site_label_1
_geom_bond_atom_site_label_2
_geom_bond_distance
C1 C2 1.495(5)
C2 O1 1.187(4)
C2 C3 1.509(4)
C3 C4 1.521(3)
C4 O2 1.4393(19)
C4 C5 1.517(3)
C6 O2 1.4256(17)
C6 C7 1.526(2)
C6 C13 1.546(2)
C7 C12 1.385(3)
C7 C8 1.386(3)
C8 C9 1.395(3)
C9 C10 1.366(4)
C10 C11 1.373(4)
C11 C12 1.383(3)
C13 C14 1.525(2)
C13 C19 1.562(2)
C14 C15 1.523(2)
C15 C16 1.539(2)
C16 C25 1.538(2)
C16 C17 1.545(2)
C16 C18 1.557(2)
C18 C22 1.532(2)
C18 C19 1.562(2)
C19 C21 1.538(2)
C19 C20 1.540(2)
C22 C23 1.522(3)
C23 C24 1.508(3)
C24 C25 1.397(2)
C24 C29 1.401(2)
C25 C26 1.403(2)
C26 C27 1.381(3)
C27 C28 1.385(3)
C28 C29 1.370(3)
